data_7240934
loop_
_publ_author_name
'Arici, M\"ursel'
'Dikilita\,s, Yakup Can'
'ERER, Hakan'
'Yesilel, Okan Zafer'

_publ_section_title
;
 Cobalt(II) and Zinc(II)-Coordination Polymers Constructed from
 Ether-Linked Tetracarboxylic Acid and Isomeric bis(imidazole) linkers:
 Luminescent Based Fe(III) Detection in Aqueous Media
;
_journal_name_full CrystEngComm
_journal_paper_doi 10.1039/D0CE00732C
_journal_year 2020
_chemical_formula_moiety 'C24 H20 N4 O5 Zn, 2(H2 O)'
_chemical_formula_sum 'C24 H24 N4 O7 Zn'
_chemical_formula_weight 545.84
_space_group_crystal_system monoclinic
_space_group_IT_number 14
_space_group_name_Hall '-P 2yn'
_space_group_name_H-M_alt 'P 1 21/n 1'
_atom_sites_solution_hydrogens mixed
_audit_creation_date 2020-07-19
_audit_creation_method
;
Olex2 1.2-alpha
(compiled 2018.07.26 svn.r3523 for OlexSys, GUI svn.r5532)
;
_audit_update_record
;
2020-07-19 deposited with the CCDC.	2020-07-21 downloaded from the CCDC.
;
_cell_angle_alpha 90
_cell_angle_beta 98.546(2)
_cell_angle_gamma 90
_cell_formula_units_Z 4
_cell_length_a 8.2964(5)
_cell_length_b 17.7264(11)
_cell_length_c 16.8112(10)
_cell_measurement_reflns_used 7795
_cell_measurement_temperature 293(2)
_cell_measurement_theta_max 26.55
_cell_measurement_theta_min 3.20
_cell_volume 2444.9(3)
_computing_cell_refinement 'Bruker SAINT'
_computing_data_collection 'Bruker APEX2'
_computing_data_reduction 'Bruker SAINT'
_computing_molecular_graphics 'Olex2 (Dolomanov et al., 2009)'
_computing_publication_material 'Olex2 (Dolomanov et al., 2009)'
_computing_structure_refinement 'ShelXL (Sheldrick, 2015)'
_computing_structure_solution 'ShelXT (Sheldrick, 2015)'
_diffrn_ambient_temperature 293(2)
_diffrn_measured_fraction_theta_full 0.998
_diffrn_measured_fraction_theta_max 0.997
_diffrn_measurement_device_type 'Bruker APEX-II CCD'
_diffrn_measurement_method '\f and \w scans'
_diffrn_radiation_type MoK\a
_diffrn_radiation_wavelength 0.71073
_diffrn_reflns_av_R_equivalents 0.0728
_diffrn_reflns_av_unetI/netI 0.0379
_diffrn_reflns_Laue_measured_fraction_full 0.998
_diffrn_reflns_Laue_measured_fraction_max 0.997
_diffrn_reflns_limit_h_max 10
_diffrn_reflns_limit_h_min -11
_diffrn_reflns_limit_k_max 23
_diffrn_reflns_limit_k_min -23
_diffrn_reflns_limit_l_max 22
_diffrn_reflns_limit_l_min -22
_diffrn_reflns_number 119060
_diffrn_reflns_point_group_measured_fraction_full 0.998
_diffrn_reflns_point_group_measured_fraction_max 0.997
_diffrn_reflns_theta_full 25.242
_diffrn_reflns_theta_max 28.351
_diffrn_reflns_theta_min 2.927
_diffrn_standards_number 0
_exptl_absorpt_coefficient_mu 1.056
_exptl_absorpt_correction_T_max 0.7457
_exptl_absorpt_correction_T_min 0.5711
_exptl_absorpt_correction_type multi-scan
_exptl_absorpt_process_details 'SADABS V2014/4 (Bruker AXS)'
_exptl_crystal_colour yellow
_exptl_crystal_colour_primary yellow
_exptl_crystal_density_diffrn 1.483
_exptl_crystal_description block
_exptl_crystal_F_000 1128
_exptl_crystal_size_max 0.1
_exptl_crystal_size_mid 0.09
_exptl_crystal_size_min 0.05
_refine_diff_density_max 0.756
_refine_diff_density_min -0.784
_refine_diff_density_rms 0.101
_refine_ls_extinction_method none
_refine_ls_goodness_of_fit_ref 1.393
_refine_ls_hydrogen_treatment constr
_refine_ls_matrix_type full
_refine_ls_number_parameters 338
_refine_ls_number_reflns 6090
_refine_ls_number_restraints 3
_refine_ls_restrained_S_all 1.393
_refine_ls_R_factor_all 0.1293
_refine_ls_R_factor_gt 0.1147
_refine_ls_shift/su_max 0.000
_refine_ls_shift/su_mean 0.000
_refine_ls_structure_factor_coef Fsqd
_refine_ls_weighting_details 'w=1/[\s^2^(Fo^2^)+15.7717P] where P=(Fo^2^+2Fc^2^)/3'
_refine_ls_weighting_scheme calc
_refine_ls_wR_factor_gt 0.1962
_refine_ls_wR_factor_ref 0.2009
_reflns_Friedel_coverage 0.000
_reflns_number_gt 5271
_reflns_number_total 6090
_reflns_threshold_expression 'I > 2\s(I)'
_cod_data_source_file d0ce00732c2.cif
_cod_data_source_block cd026
_cod_database_code 7240934
_shelx_space_group_comment
;
The symmetry employed for this shelxl refinement is uniquely defined
by the following loop, which should always be used as a source of
symmetry information in preference to the above space-group names.
They are only intended as comments.
;

loop_
_space_group_symop_operation_xyz
'x, y, z'
'-x+1/2, y+1/2, -z+1/2'
'-x, -y, -z'
'x-1/2, -y-1/2, z-1/2'

loop_
_atom_site_label
_atom_site_type_symbol
_atom_site_fract_x
_atom_site_fract_y
_atom_site_fract_z
_atom_site_U_iso_or_equiv
_atom_site_adp_type
_atom_site_occupancy
_atom_site_site_symmetry_order
_atom_site_calc_flag
_atom_site_refinement_flags_posn
_atom_site_refinement_flags_adp
_atom_site_refinement_flags_occupancy
_atom_site_disorder_assembly
_atom_site_disorder_group
Zn1 Zn 0.39365(8) 0.29383(4) 0.32167(4) 0.02760(18) Uani 1 1 d . . . . .
O5 O 1.2276(5) 0.4320(3) 0.5551(2) 0.0356(10) Uani 1 1 d . . . . .
O1 O 0.5755(5) 0.3117(3) 0.4062(3) 0.0430(12) Uani 1 1 d . . . . .
O3 O 0.9702(5) 0.2797(3) 0.7478(3) 0.0463(12) Uani 1 1 d . . . . .
O4 O 0.7115(6) 0.2711(3) 0.6961(3) 0.0519(14) Uani 1 1 d D . . . .
N3 N 0.2421(6) 0.2506(3) 0.3927(3) 0.0322(11) Uani 1 1 d . . . . .
O2 O 0.7365(6) 0.3773(3) 0.3378(3) 0.0556(14) Uani 1 1 d D . . . .
N1 N 0.3011(6) 0.3905(3) 0.2745(3) 0.0351(12) Uani 1 1 d . . . . .
N2 N 0.1221(7) 0.4728(3) 0.2183(3) 0.0427(13) Uani 1 1 d . . . . .
N4 N 0.0417(7) 0.1947(3) 0.4397(3) 0.0376(12) Uani 1 1 d . . . . .
C4 C 0.8926(6) 0.3303(3) 0.6178(3) 0.0238(11) Uani 1 1 d . . . . .
C2 C 0.8222(6) 0.3551(3) 0.4766(3) 0.0235(11) Uani 1 1 d . . . . .
C3 C 0.7837(7) 0.3239(3) 0.5471(3) 0.0260(11) Uani 1 1 d . . . . .
H3 H 0.6853 0.2988 0.5470 0.031 Uiso 1 1 calc R . . . .
C1 C 0.7039(7) 0.3480(4) 0.3995(3) 0.0331(13) Uani 1 1 d . . . . .
C7 C 0.9697(6) 0.3929(3) 0.4769(3) 0.0249(11) Uani 1 1 d . . . . .
H7 H 0.9957 0.4142 0.4299 0.030 Uiso 1 1 calc R . . . .
C6 C 1.0370(7) 0.3676(3) 0.6187(3) 0.0271(12) Uani 1 1 d . . . . .
H6 H 1.1087 0.3722 0.6665 0.033 Uiso 1 1 calc R . . . .
C10 C 1.4650(7) 0.4689(4) 0.5074(4) 0.0340(13) Uani 1 1 d . . . . .
H10 H 1.5292 0.4318 0.5354 0.041 Uiso 1 1 calc R . . . .
C8 C 1.0768(6) 0.3985(3) 0.5480(3) 0.0261(11) Uani 1 1 d . . . . .
C9 C 1.2881(7) 0.4521(3) 0.4831(4) 0.0316(13) Uani 1 1 d . . . . .
H9A H 1.2313 0.4961 0.4586 0.038 Uiso 1 1 calc R . . . .
H9B H 1.2737 0.4109 0.4448 0.038 Uiso 1 1 calc R . . . .
C5 C 0.8524(7) 0.2912(4) 0.6922(3) 0.0324(13) Uani 1 1 d . . . . .
C11 C 0.3717(9) 0.4615(4) 0.2786(4) 0.0430(16) Uani 1 1 d . . . . .
H11 H 0.4780 0.4726 0.3017 0.052 Uiso 1 1 calc R . . . .
C13 C 0.1512(8) 0.4009(4) 0.2374(4) 0.0433(16) Uani 1 1 d . . . . .
H13 H 0.0750 0.3625 0.2259 0.052 Uiso 1 1 calc R . . . .
C18 C 0.2771(8) 0.2476(3) 0.4750(4) 0.0351(14) Uani 1 1 d . . . . .
H18 H 0.3708 0.2664 0.5058 0.042 Uiso 1 1 calc R . . . .
C20 C 0.0994(8) 0.2185(4) 0.3738(4) 0.0385(15) Uani 1 1 d . . . . .
H20 H 0.0453 0.2130 0.3215 0.046 Uiso 1 1 calc R . . . .
C12 C 0.2627(9) 0.5114(4) 0.2440(4) 0.0472(17) Uani 1 1 d . . . . .
H12 H 0.2794 0.5629 0.2384 0.057 Uiso 1 1 calc R . . . .
C19 C 0.1536(9) 0.2128(4) 0.5041(4) 0.0434(16) Uani 1 1 d . . . . .
H19 H 0.1466 0.2032 0.5579 0.052 Uiso 1 1 calc R . . . .
C15 C -0.0137(8) 0.5019(4) 0.0814(4) 0.0451(17) Uani 1 1 d . . . . .
C22 C -0.0561(9) 0.0709(4) 0.4723(5) 0.053(2) Uani 1 1 d . . . . .
C17 C 0.0423(11) 0.5633(4) -0.0378(5) 0.062(2) Uani 1 1 d . . . . .
H17 H 0.0712 0.6069 -0.0631 0.074 Uiso 1 1 calc R . . . .
C16 C 0.0289(11) 0.5652(4) 0.0428(5) 0.059(2) Uani 1 1 d . . . . .
H16 H 0.0490 0.6100 0.0713 0.071 Uiso 1 1 calc R . . . .
C14 C -0.0262(10) 0.5029(5) 0.1700(5) 0.058(2) Uani 1 1 d . . . . .
H14A H -0.0438 0.5542 0.1867 0.070 Uiso 1 1 calc R . . . .
H14B H -0.1192 0.4729 0.1796 0.070 Uiso 1 1 calc R . . . .
C21 C -0.1060(10) 0.1497(5) 0.4422(6) 0.062(2) Uani 1 1 d . . . . .
H21A H -0.1691 0.1468 0.3889 0.075 Uiso 1 1 calc R . . . .
H21B H -0.1729 0.1733 0.4779 0.075 Uiso 1 1 calc R . . . .
C23 C -0.0077(11) 0.0189(5) 0.4202(6) 0.064(2) Uani 1 1 d . . . . .
H23 H -0.0125 0.0306 0.3659 0.077 Uiso 1 1 calc R . . . .
C24 C -0.0485(11) 0.0513(4) 0.5511(6) 0.065(3) Uani 1 1 d . . . . .
H24 H -0.0821 0.0859 0.5869 0.078 Uiso 1 1 calc R . . . .
O6 O 0.7891(12) 0.3122(5) 0.1938(5) 0.101(3) Uani 1 1 d . . . . .
H6A H 0.7468 0.3403 0.2260 0.152 Uiso 1 1 d DG . . . .
H6B H 0.7740 0.2676 0.2096 0.152 Uiso 1 1 d G . . . .
O7 O 0.407(9) 0.327(7) 0.675(7) 0.103(9) Uani 0.20(9) 1 d . . P A 1
H7A H 0.4082 0.3338 0.6249 0.154 Uiso 0.20(9) 1 d G . P A 1
H7B H 0.4717 0.2899 0.6869 0.154 Uiso 0.20(9) 1 d DG . P A 1
O7A O 0.432(3) 0.357(3) 0.6969(19) 0.103(9) Uani 0.80(9) 1 d . . P A 2
H7AA H 0.3869 0.3872 0.6606 0.154 Uiso 0.80(9) 1 d G . P A 2
H7AB H 0.5216 0.3416 0.6841 0.154 Uiso 0.80(9) 1 d DG . P A 2

loop_
_atom_site_aniso_label
_atom_site_aniso_U_11
_atom_site_aniso_U_22
_atom_site_aniso_U_33
_atom_site_aniso_U_23
_atom_site_aniso_U_13
_atom_site_aniso_U_12
Zn1 0.0301(3) 0.0324(4) 0.0198(3) -0.0030(3) 0.0021(2) -0.0044(3)
O5 0.027(2) 0.051(3) 0.029(2) -0.0001(19) 0.0046(17) -0.0136(19)
O1 0.035(2) 0.059(3) 0.031(2) -0.003(2) -0.0072(18) -0.017(2)
O3 0.037(2) 0.067(3) 0.033(2) 0.022(2) -0.0010(19) -0.005(2)
O4 0.035(2) 0.075(4) 0.047(3) 0.027(3) 0.009(2) -0.007(2)
N3 0.038(3) 0.026(3) 0.033(3) -0.001(2) 0.009(2) -0.003(2)
O2 0.054(3) 0.089(4) 0.022(2) 0.007(2) -0.002(2) -0.013(3)
N1 0.041(3) 0.037(3) 0.026(2) 0.004(2) 0.000(2) -0.005(2)
N2 0.047(3) 0.041(3) 0.039(3) 0.010(3) 0.000(3) 0.003(3)
N4 0.042(3) 0.023(3) 0.051(3) 0.000(2) 0.014(3) -0.005(2)
C4 0.027(3) 0.025(3) 0.021(2) 0.007(2) 0.007(2) 0.003(2)
C2 0.027(3) 0.025(3) 0.018(2) -0.002(2) 0.001(2) 0.003(2)
C3 0.023(3) 0.026(3) 0.028(3) -0.001(2) 0.002(2) -0.002(2)
C1 0.035(3) 0.039(3) 0.024(3) -0.006(3) 0.001(2) -0.001(3)
C7 0.025(3) 0.030(3) 0.020(2) 0.003(2) 0.005(2) 0.002(2)
C6 0.027(3) 0.035(3) 0.020(3) 0.000(2) 0.003(2) 0.004(2)
C10 0.031(3) 0.033(3) 0.039(3) 0.004(3) 0.011(3) 0.000(2)
C8 0.023(3) 0.025(3) 0.031(3) -0.001(2) 0.005(2) -0.002(2)
C9 0.028(3) 0.030(3) 0.038(3) 0.000(3) 0.011(2) -0.004(2)
C5 0.038(3) 0.035(3) 0.026(3) 0.009(3) 0.009(2) 0.005(3)
C11 0.049(4) 0.045(4) 0.033(3) 0.003(3) 0.000(3) -0.013(3)
C13 0.044(4) 0.043(4) 0.042(4) 0.003(3) 0.000(3) -0.011(3)
C18 0.048(4) 0.026(3) 0.031(3) -0.001(2) 0.005(3) -0.002(3)
C20 0.045(4) 0.033(3) 0.037(3) -0.002(3) 0.005(3) -0.006(3)
C12 0.058(4) 0.039(4) 0.042(4) 0.009(3) 0.001(3) -0.007(3)
C19 0.062(4) 0.030(3) 0.042(4) 0.006(3) 0.020(3) 0.004(3)
C15 0.038(4) 0.043(4) 0.050(4) 0.013(3) -0.009(3) 0.004(3)
C22 0.054(4) 0.036(4) 0.077(6) -0.004(4) 0.040(4) -0.017(3)
C17 0.074(6) 0.039(4) 0.066(5) 0.022(4) -0.011(4) -0.016(4)
C16 0.078(6) 0.032(4) 0.061(5) 0.006(4) -0.013(4) -0.010(4)
C14 0.047(4) 0.059(5) 0.068(5) 0.013(4) 0.002(4) 0.014(4)
C21 0.044(4) 0.050(5) 0.098(7) 0.001(5) 0.029(4) -0.008(4)
C23 0.085(6) 0.043(5) 0.074(6) -0.002(4) 0.045(5) -0.018(4)
C24 0.086(6) 0.037(4) 0.084(6) -0.014(4) 0.053(5) -0.010(4)
O6 0.134(7) 0.106(6) 0.067(5) -0.018(4) 0.025(5) -0.034(6)
O7 0.054(7) 0.15(2) 0.103(13) 0.058(13) -0.003(7) 0.008(10)
O7A 0.054(7) 0.15(2) 0.103(13) 0.058(13) -0.003(7) 0.008(10)

loop_
_atom_type_symbol
_atom_type_description
_atom_type_scat_dispersion_real
_atom_type_scat_dispersion_imag
_atom_type_scat_source
C C 0.0033 0.0016 'International Tables Vol C Tables 4.2.6.8 and 6.1.1.4'
H H 0.0000 0.0000 'International Tables Vol C Tables 4.2.6.8 and 6.1.1.4'
N N 0.0061 0.0033 'International Tables Vol C Tables 4.2.6.8 and 6.1.1.4'
O O 0.0106 0.0060 'International Tables Vol C Tables 4.2.6.8 and 6.1.1.4'
Zn Zn 0.2839 1.4301 'International Tables Vol C Tables 4.2.6.8 and 6.1.1.4'

loop_
_geom_angle_atom_site_label_1
_geom_angle_atom_site_label_2
_geom_angle_atom_site_label_3
_geom_angle
_geom_angle_site_symmetry_1
_geom_angle_site_symmetry_3
_geom_angle_publ_flag
O1 Zn1 O3 106.3(2) . 4_565 ?
O1 Zn1 N3 96.5(2) . . ?
O1 Zn1 N1 111.3(2) . . ?
O3 Zn1 N3 114.2(2) 4_565 . ?
O3 Zn1 N1 117.4(2) 4_565 . ?
N1 Zn1 N3 109.0(2) . . ?
C8 O5 C9 117.8(4) . . ?
C1 O1 Zn1 126.3(4) . . ?
C5 O3 Zn1 106.6(4) . 4_666 ?
C18 N3 Zn1 123.8(4) . . ?
C20 N3 Zn1 130.1(4) . . ?
C20 N3 C18 106.0(5) . . ?
C11 N1 Zn1 128.7(4) . . ?
C13 N1 Zn1 126.1(5) . . ?
C13 N1 C11 105.0(6) . . ?
C13 N2 C12 106.8(6) . . ?
C13 N2 C14 126.1(6) . . ?
C12 N2 C14 126.7(6) . . ?
C20 N4 C19 107.4(5) . . ?
C20 N4 C21 126.7(6) . . ?
C19 N4 C21 125.6(6) . . ?
C3 C4 C5 118.4(5) . . ?
C6 C4 C3 120.5(5) . . ?
C6 C4 C5 121.0(5) . . ?
C3 C2 C1 119.8(5) . . ?
C3 C2 C7 120.1(5) . . ?
C7 C2 C1 120.1(5) . . ?
C4 C3 C2 119.8(5) . . ?
O1 C1 C2 114.5(5) . . ?
O2 C1 O1 125.9(6) . . ?
O2 C1 C2 119.6(6) . . ?
C8 C7 C2 119.2(5) . . ?
C4 C6 C8 120.0(5) . . ?
C10 C10 C9 124.8(8) 3_866 . ?
O5 C8 C7 124.5(5) . . ?
O5 C8 C6 115.1(5) . . ?
C7 C8 C6 120.4(5) . . ?
O5 C9 C10 105.9(5) . . ?
O3 C5 C4 116.4(5) . . ?
O4 C5 O3 123.3(5) . . ?
O4 C5 C4 120.3(5) . . ?
C12 C11 N1 109.0(6) . . ?
N1 C13 N2 112.0(6) . . ?
C19 C18 N3 109.0(6) . . ?
N3 C20 N4 110.9(6) . . ?
C11 C12 N2 107.3(6) . . ?
C18 C19 N4 106.6(6) . . ?
C17 C15 C14 120.4(7) 3_565 . ?
C16 C15 C17 118.3(7) . 3_565 ?
C16 C15 C14 121.3(7) . . ?
C23 C22 C21 119.6(8) . . ?
C24 C22 C21 121.9(7) . . ?
C24 C22 C23 118.3(8) . . ?
C15 C17 C16 121.0(7) 3_565 . ?
C15 C16 C17 120.7(7) . . ?
N2 C14 C15 111.5(6) . . ?
N4 C21 C22 108.7(6) . . ?
C22 C23 C24 119.6(8) . 3_556 ?
C22 C24 C23 122.1(8) . 3_556 ?

loop_
_geom_bond_atom_site_label_1
_geom_bond_atom_site_label_2
_geom_bond_distance
_geom_bond_site_symmetry_2
_geom_bond_publ_flag
Zn1 O1 1.939(4) . ?
Zn1 O3 1.969(4) 4_565 ?
Zn1 N3 2.010(5) . ?
Zn1 N1 1.994(5) . ?
O5 C8 1.374(6) . ?
O5 C9 1.424(7) . ?
O1 C1 1.264(7) . ?
O3 Zn1 1.969(4) 4_666 ?
O3 C5 1.264(7) . ?
O4 C5 1.233(7) . ?
N3 C18 1.373(8) . ?
N3 C20 1.310(8) . ?
O2 C1 1.226(8) . ?
N1 C11 1.386(8) . ?
N1 C13 1.319(8) . ?
N2 C13 1.327(9) . ?
N2 C12 1.366(9) . ?
N2 C14 1.470(9) . ?
N4 C20 1.340(8) . ?
N4 C19 1.356(9) . ?
N4 C21 1.467(9) . ?
C4 C3 1.387(7) . ?
C4 C6 1.366(8) . ?
C4 C5 1.510(7) . ?
C2 C3 1.388(7) . ?
C2 C1 1.510(7) . ?
C2 C7 1.395(8) . ?
C7 C8 1.383(7) . ?
C6 C8 1.392(8) . ?
C10 C10 1.287(12) 3_866 ?
C10 C9 1.494(8) . ?
C11 C12 1.335(10) . ?
C18 C19 1.348(9) . ?
C15 C17 1.370(11) 3_565 ?
C15 C16 1.369(10) . ?
C15 C14 1.510(11) . ?
C22 C21 1.522(11) . ?
C22 C23 1.373(11) . ?
C22 C24 1.362(12) . ?
C17 C15 1.370(11) 3_565 ?
C17 C16 1.376(12) . ?
C23 C24 1.390(12) 3_556 ?
C24 C23 1.390(12) 3_556 ?

loop_
_geom_hbond_atom_site_label_D
_geom_hbond_atom_site_label_H
_geom_hbond_atom_site_label_A
_geom_hbond_distance_DH
_geom_hbond_distance_HA
_geom_hbond_distance_DA
_geom_hbond_angle_DHA
_geom_hbond_site_symmetry_A
O6 H6A O2 0.85 2.00 2.774(9) 150.4 .
O6 H6B O7 0.85 2.14 2.69(12) 122.6 4_665
O7 H7B O4 0.85 2.00 2.68(8) 136.8 .
O7A H7AB O4 0.85 2.00 2.78(2) 152.4 .
